data_1530244
loop_
_publ_author_name
'Larson, E.M.'
'Eller, P.G.'
'Purson, J.D.'
'Pace, C.F.'
'Eastman, M.P.'
'Greegor, R.B.'
'Lytle, F.W.'

_publ_section_title
;
 Synthesis and Structural Characterization of Ca Ti O3 Doped with 0.05-7.5
 Mole% Gadolinium (III)
;
_journal_name_full 'Journal of Solid State Chemistry'
_journal_page_first 480
_journal_page_last 487
_journal_volume 73
_journal_year 1988
_chemical_formula_sum 'Ca0.93 Gd0.08 O3 Ti'
_chemical_name_systematic 'Ca.93 Gd.08 Ti O3'
_space_group_IT_number 62
_symmetry_space_group_name_Hall '-P 2c 2ab'
_symmetry_space_group_name_H-M 'P b n m'
_cell_angle_alpha 90
_cell_angle_beta 90
_cell_angle_gamma 90
_cell_formula_units_Z 4
_cell_length_a 5.381
_cell_length_b 5.449
_cell_length_c 7.647
_cell_volume 224.218
_citation_journal_id_ASTM JSSCBI
_cod_data_source_file Larson_JSSCBI_1988_1617.cif
_cod_data_source_block Ca0.93Gd0.08O3Ti1
_cod_original_cell_volume 224.2182
_cod_original_sg_symbol_Hall '-P 2ac 2n (z,x,y)'
_cod_original_formula_sum 'Ca0.93 Gd0.08 O3 Ti1'
_cod_database_code 1530244

loop_
_symmetry_equiv_pos_as_xyz
x,y,z
x+1/2,-y+1/2,-z
-x+1/2,y+1/2,-z+1/2
-x,-y,z+1/2
-x,-y,-z
-x-1/2,y-1/2,z
x-1/2,-y-1/2,z-1/2
x,y,-z-1/2

loop_
_atom_site_label
_atom_site_type_symbol
_atom_site_fract_x
_atom_site_fract_y
_atom_site_fract_z
_atom_site_occupancy
_atom_site_U_iso_or_equiv
Gd1 Gd+3 0.0066 0.035 0.25 0.075 0.0
O2 O-2 0.287 0.287 0.035 1 0.0
Ca1 Ca+2 0.0066 0.035 0.25 0.925 0.0
O1 O-2 0.5689 -0.015 0.25 1 0.0
Ti1 Ti+3 0.5 0 0 1 0.0
